data_7013928
loop_
_publ_author_name
'Jain, Sneh L.'
'Bhattacharyya, Pravat'
'Milton, Heather L.'
'Slawin, Alexandra M. Z.'
'Crayston, Joe A.'
'Woollins, J. Derek'

_publ_section_title
;
 New pyridine carboxamide ligands and their complexation to copper(II).
 X-Ray crystal structures of mono-, di, tri- and tetranuclear copper
 complexes.
;
_journal_issue 6
_journal_name_full 'Dalton transactions (Cambridge, England : 2003)'
_journal_page_first 862
_journal_page_last 871
_journal_paper_doi 10.1039/b316519a
_journal_year 2004
_chemical_formula_moiety 'C19 H14 Cu N4 O2'
_chemical_formula_sum 'C19 H14 Cu N4 O2'
_chemical_formula_weight 393.88
_chemical_name_systematic
;
?
;
_space_group_IT_number 60
_symmetry_cell_setting orthorhombic
_symmetry_space_group_name_Hall '-P 2n 2ab'
_symmetry_space_group_name_H-M 'P b c n'
_atom_sites_solution_hydrogens geom
_atom_sites_solution_primary direct
_atom_sites_solution_secondary difmap
_audit_creation_method SHELXL-97
_cell_angle_alpha 90.00
_cell_angle_beta 90.00
_cell_angle_gamma 90.00
_cell_formula_units_Z 4
_cell_length_a 18.777(5)
_cell_length_b 12.749(3)
_cell_length_c 6.8213(17)
_cell_measurement_reflns_used 39
_cell_measurement_temperature 125(2)
_cell_measurement_theta_max 28
_cell_measurement_theta_min 12
_cell_volume 1632.9(7)
_computing_cell_refinement 'Bruker SMART'
_computing_data_collection 'Bruker SMART'
_computing_data_reduction 'Bruker SHELXTL'
_computing_molecular_graphics 'Bruker SHELXTL'
_computing_publication_material 'Bruker SHELXTL'
_computing_structure_refinement 'SHELXL-97 (Sheldrick, 1997)'
_computing_structure_solution 'SHELXS-97 (Sheldrick, 1990)'
_diffrn_ambient_temperature 125(2)
_diffrn_detector_area_resol_mean 0.9
_diffrn_measured_fraction_theta_full 0.939
_diffrn_measured_fraction_theta_max 0.939
_diffrn_measurement_device_type 'CCD area detector'
_diffrn_measurement_method 'phi and omega scans'
_diffrn_radiation_monochromator graphite
_diffrn_radiation_source 'fine-focus sealed tube'
_diffrn_radiation_type MoK\a
_diffrn_radiation_wavelength 0.71073
_diffrn_reflns_av_R_equivalents 0.0796
_diffrn_reflns_av_sigmaI/netI 0.0521
_diffrn_reflns_limit_h_max 19
_diffrn_reflns_limit_h_min -20
_diffrn_reflns_limit_k_max 10
_diffrn_reflns_limit_k_min -14
_diffrn_reflns_limit_l_max 7
_diffrn_reflns_limit_l_min -7
_diffrn_reflns_number 6185
_diffrn_reflns_theta_full 23.38
_diffrn_reflns_theta_max 23.38
_diffrn_reflns_theta_min 1.93
_exptl_absorpt_coefficient_mu 1.360
_exptl_absorpt_correction_T_max 1.00000
_exptl_absorpt_correction_T_min 0.709668
_exptl_absorpt_correction_type multi-scan
_exptl_crystal_colour red/orange
_exptl_crystal_density_diffrn 1.602
_exptl_crystal_density_method 'not measured'
_exptl_crystal_description needle
_exptl_crystal_F_000 804
_exptl_crystal_size_max 0.30
_exptl_crystal_size_mid 0.10
_exptl_crystal_size_min 0.10
_refine_diff_density_max 0.310
_refine_diff_density_min -0.551
_refine_diff_density_rms 0.067
_refine_ls_extinction_coef 0.0026(5)
_refine_ls_extinction_expression Fc^*^=kFc[1+0.001xFc^2^\l^3^/sin(2\q)]^-1/4^
_refine_ls_extinction_method SHELXL
_refine_ls_goodness_of_fit_ref 0.969
_refine_ls_hydrogen_treatment RIDING
_refine_ls_matrix_type full
_refine_ls_number_parameters 124
_refine_ls_number_reflns 1123
_refine_ls_number_restraints 0
_refine_ls_restrained_S_all 0.969
_refine_ls_R_factor_all 0.0639
_refine_ls_R_factor_gt 0.0365
_refine_ls_shift/su_max 0.004
_refine_ls_shift/su_mean 0.001
_refine_ls_structure_factor_coef Fsqd
_refine_ls_weighting_details 'calc w=1/[\s^2^(Fo^2^)+(0.0478P)^2^+0.0000P] where P=(Fo^2^+2Fc^2^)/3'
_refine_ls_weighting_scheme calc
_refine_ls_wR_factor_gt 0.0760
_refine_ls_wR_factor_ref 0.0832
_reflns_number_gt 790
_reflns_number_total 1123
_reflns_threshold_expression >2sigma(I)
_cod_data_source_file b316519a.txt
_cod_data_source_block 4
_cod_depositor_comments
;
The following automatic conversions were performed:
'_symmetry_cell_setting' value 'Orthorhombic' changed to 'orthorhombic'
according to '/home/saulius/struct/CIF-dictionaries/cif_core.dic'
dictionary named 'cif_core.dic' version 2.4.1 from
2010-06-29.

'_exptl_absorpt_correction_type' value 'MULTISCAN' changed to
'multi-scan' according to
'/home/saulius/struct/CIF-dictionaries/cif_core.dic' dictionary named
'cif_core.dic' version 2.4.1 from 2010-06-29.

Automatic conversion script
Id: cif_fix_enum 1527 2010-12-29 10:47:43Z saulius 
;
_cod_original_cell_volume 1633.0(7)
_cod_original_sg_symbol_H-M Pbcn
_cod_database_code 7013928

loop_
_symmetry_equiv_pos_as_xyz
'x, y, z'
'-x+1/2, -y+1/2, z+1/2'
'-x, y, -z+1/2'
'x+1/2, -y+1/2, -z'
'-x, -y, -z'
'x-1/2, y-1/2, -z-1/2'
'x, -y, z-1/2'
'-x-1/2, y-1/2, z'

loop_
_atom_site_label
_atom_site_type_symbol
_atom_site_fract_x
_atom_site_fract_y
_atom_site_fract_z
_atom_site_U_iso_or_equiv
_atom_site_adp_type
_atom_site_occupancy
_atom_site_symmetry_multiplicity
_atom_site_calc_flag
_atom_site_refinement_flags
_atom_site_disorder_assembly
_atom_site_disorder_group
Cu1 Cu 0.5000 0.93711(5) 0.2500 0.0203(2) Uani 1 2 d S . .
N1 N 0.41566(16) 0.8479(3) 0.1710(5) 0.0251(8) Uani 1 1 d . . .
C2 C 0.36208(19) 0.9100(3) 0.1013(5) 0.0232(9) Uani 1 1 d . . .
C3 C 0.2992(2) 0.8663(4) 0.0346(6) 0.0313(11) Uani 1 1 d . . .
H3A H 0.2629 0.9102 -0.0173 0.038 Uiso 1 1 calc R . .
C4 C 0.2891(2) 0.7598(4) 0.0430(6) 0.0416(12) Uani 1 1 d . . .
H4A H 0.2460 0.7292 -0.0025 0.050 Uiso 1 1 calc R . .
C5 C 0.3424(2) 0.6985(4) 0.1186(5) 0.0361(11) Uani 1 1 d . . .
H5A H 0.3362 0.6248 0.1293 0.043 Uiso 1 1 calc R . .
C6 C 0.4053(2) 0.7452(3) 0.1792(6) 0.0311(10) Uani 1 1 d . . .
H6A H 0.4425 0.7019 0.2284 0.037 Uiso 1 1 calc R . .
O7 O 0.32473(14) 1.0846(2) 0.0500(4) 0.0318(7) Uani 1 1 d . . .
C7 C 0.37306(19) 1.0254(3) 0.1050(5) 0.0224(9) Uani 1 1 d . . .
N8 N 0.43793(16) 1.0506(2) 0.1732(5) 0.0229(8) Uani 1 1 d . . .
C9 C 0.4648(2) 1.1510(3) 0.2067(5) 0.0233(9) Uani 1 1 d . . .
C10 C 0.4320(2) 1.2463(3) 0.1708(5) 0.0276(10) Uani 1 1 d . . .
H10A H 0.3853 1.2472 0.1177 0.033 Uiso 1 1 calc R . .
C11 C 0.4660(2) 1.3405(3) 0.2107(5) 0.0331(11) Uani 1 1 d . . .
C12 C 0.4277(5) 1.4395(7) 0.1807(15) 0.048(3) Uani 0.50 1 d P . .
H12A H 0.4588 1.4984 0.2154 0.073 Uiso 0.50 1 calc PR . .
H12B H 0.3851 1.4407 0.2638 0.073 Uiso 0.50 1 calc PR . .
H12C H 0.4136 1.4454 0.0428 0.073 Uiso 0.50 1 calc PR . .

loop_
_atom_site_aniso_label
_atom_site_aniso_U_11
_atom_site_aniso_U_22
_atom_site_aniso_U_33
_atom_site_aniso_U_23
_atom_site_aniso_U_13
_atom_site_aniso_U_12
Cu1 0.0203(3) 0.0260(4) 0.0145(3) 0.000 -0.0005(3) 0.000
N1 0.0236(18) 0.037(2) 0.0145(15) -0.0042(14) 0.0020(13) -0.0051(16)
C2 0.018(2) 0.040(3) 0.0122(19) -0.0003(18) 0.0046(16) -0.0007(18)
C3 0.026(2) 0.056(3) 0.0123(19) 0.000(2) 0.0075(18) -0.0078(19)
C4 0.038(3) 0.059(4) 0.028(2) -0.007(2) 0.006(2) -0.021(2)
C5 0.048(3) 0.034(3) 0.026(2) -0.001(2) 0.011(2) -0.018(2)
C6 0.039(3) 0.033(3) 0.022(2) -0.0057(18) 0.0079(17) -0.006(2)
O7 0.0267(15) 0.0457(18) 0.0229(14) 0.0018(13) -0.0015(14) 0.0068(14)
C7 0.018(2) 0.043(3) 0.0070(19) -0.0007(17) 0.0059(16) -0.0001(19)
N8 0.0209(17) 0.026(2) 0.0219(16) -0.0011(14) 0.0010(13) -0.0056(14)
C9 0.0259(19) 0.032(3) 0.012(2) 0.0003(16) 0.0069(15) -0.0005(18)
C10 0.033(2) 0.033(3) 0.0166(19) 0.0006(18) 0.0048(18) 0.007(2)
C11 0.052(2) 0.026(3) 0.021(3) 0.0018(18) 0.0048(18) 0.0062(19)
C12 0.051(6) 0.041(6) 0.054(6) 0.006(5) 0.004(5) -0.005(5)

loop_
_atom_type_symbol
_atom_type_description
_atom_type_scat_dispersion_real
_atom_type_scat_dispersion_imag
_atom_type_scat_source
C C 0.0033 0.0016 'International Tables Vol C Tables 4.2.6.8 and 6.1.1.4'
H H 0.0000 0.0000 'International Tables Vol C Tables 4.2.6.8 and 6.1.1.4'
N N 0.0061 0.0033 'International Tables Vol C Tables 4.2.6.8 and 6.1.1.4'
O O 0.0106 0.0060 'International Tables Vol C Tables 4.2.6.8 and 6.1.1.4'
Cu Cu 0.3201 1.2651 'International Tables Vol C Tables 4.2.6.8 and 6.1.1.4'

loop_
_geom_angle_atom_site_label_1
_geom_angle_atom_site_label_2
_geom_angle_atom_site_label_3
_geom_angle
_geom_angle_site_symmetry_1
_geom_angle_site_symmetry_3
_geom_angle_publ_flag
N8 Cu1 N8 82.92(18) 3_655 . ?
N8 Cu1 N1 165.11(13) 3_655 . ?
N8 Cu1 N1 82.89(14) . . ?
N8 Cu1 N1 82.89(14) 3_655 3_655 ?
N8 Cu1 N1 165.11(13) . 3_655 ?
N1 Cu1 N1 111.59(19) . 3_655 ?
C6 N1 C2 118.7(3) . . ?
C6 N1 Cu1 131.2(3) . . ?
C2 N1 Cu1 110.1(3) . . ?
N1 C2 C3 120.7(4) . . ?
N1 C2 C7 117.8(3) . . ?
C3 C2 C7 121.5(4) . . ?
C4 C3 C2 120.2(4) . . ?
C4 C3 H3A 119.9 . . ?
C2 C3 H3A 119.9 . . ?
C5 C4 C3 118.6(4) . . ?
C5 C4 H4A 120.7 . . ?
C3 C4 H4A 120.7 . . ?
C4 C5 C6 119.4(4) . . ?
C4 C5 H5A 120.3 . . ?
C6 C5 H5A 120.3 . . ?
N1 C6 C5 122.4(4) . . ?
N1 C6 H6A 118.8 . . ?
C5 C6 H6A 118.8 . . ?
O7 C7 N8 128.6(4) . . ?
O7 C7 C2 119.8(3) . . ?
N8 C7 C2 111.6(3) . . ?
C7 N8 C9 127.1(3) . . ?
C7 N8 Cu1 117.6(3) . . ?
C9 N8 Cu1 115.2(2) . . ?
C10 C9 N8 128.1(4) . . ?
C10 C9 C9 118.5(2) . 3_655 ?
N8 C9 C9 113.4(2) . 3_655 ?
C9 C10 C11 121.5(4) . . ?
C9 C10 H10A 119.3 . . ?
C11 C10 H10A 119.3 . . ?
C11 C11 C10 120.0(2) 3_655 . ?
C11 C11 C12 120.4(4) 3_655 . ?
C10 C11 C12 119.5(5) . . ?
C11 C12 H12A 109.5 . . ?
C11 C12 H12B 109.5 . . ?
H12A C12 H12B 109.5 . . ?
C11 C12 H12C 109.5 . . ?
H12A C12 H12C 109.5 . . ?
H12B C12 H12C 109.5 . . ?

loop_
_geom_bond_atom_site_label_1
_geom_bond_atom_site_label_2
_geom_bond_distance
_geom_bond_site_symmetry_2
_geom_bond_publ_flag
Cu1 N8 1.930(3) 3_655 ?
Cu1 N8 1.930(3) . ?
Cu1 N1 2.023(3) . ?
Cu1 N1 2.023(3) 3_655 ?
N1 C6 1.325(5) . ?
N1 C2 1.365(5) . ?
C2 C3 1.383(5) . ?
C2 C7 1.486(6) . ?
C3 C4 1.373(6) . ?
C3 H3A 0.9500 . ?
C4 C5 1.370(6) . ?
C4 H4A 0.9500 . ?
C5 C6 1.387(6) . ?
C5 H5A 0.9500 . ?
C6 H6A 0.9500 . ?
O7 C7 1.238(4) . ?
C7 N8 1.343(5) . ?
N8 C9 1.395(5) . ?
C9 C10 1.383(6) . ?
C9 C9 1.449(8) 3_655 ?
C10 C11 1.388(6) . ?
C10 H10A 0.9500 . ?
C11 C11 1.385(9) 3_655 ?
C11 C12 1.466(10) . ?
C12 H12A 0.9800 . ?
C12 H12B 0.9800 . ?
C12 H12C 0.9800 . ?

loop_
_geom_torsion_atom_site_label_1
_geom_torsion_atom_site_label_2
_geom_torsion_atom_site_label_3
_geom_torsion_atom_site_label_4
_geom_torsion
_geom_torsion_site_symmetry_1
_geom_torsion_site_symmetry_2
_geom_torsion_site_symmetry_3
_geom_torsion_site_symmetry_4
_geom_torsion_publ_flag
N8 Cu1 N1 C6 -159.3(4) 3_655 . . . ?
N8 Cu1 N1 C6 -177.0(4) . . . . ?
N1 Cu1 N1 C6 6.6(3) 3_655 . . . ?
N8 Cu1 N1 C2 19.7(6) 3_655 . . . ?
N8 Cu1 N1 C2 2.0(3) . . . . ?
N1 Cu1 N1 C2 -174.4(3) 3_655 . . . ?
C6 N1 C2 C3 -2.1(5) . . . . ?
Cu1 N1 C2 C3 178.8(3) . . . . ?
C6 N1 C2 C7 176.3(3) . . . . ?
Cu1 N1 C2 C7 -2.9(4) . . . . ?
N1 C2 C3 C4 1.9(6) . . . . ?
C7 C2 C3 C4 -176.4(4) . . . . ?
C2 C3 C4 C5 0.0(6) . . . . ?
C3 C4 C5 C6 -1.7(6) . . . . ?
C2 N1 C6 C5 0.4(6) . . . . ?
Cu1 N1 C6 C5 179.3(3) . . . . ?
C4 C5 C6 N1 1.5(6) . . . . ?
N1 C2 C7 O7 -177.3(3) . . . . ?
C3 C2 C7 O7 1.1(5) . . . . ?
N1 C2 C7 N8 2.3(4) . . . . ?
C3 C2 C7 N8 -179.4(3) . . . . ?
O7 C7 N8 C9 3.3(6) . . . . ?
C2 C7 N8 C9 -176.2(3) . . . . ?
O7 C7 N8 Cu1 179.1(3) . . . . ?
C2 C7 N8 Cu1 -0.4(4) . . . . ?
N8 Cu1 N8 C7 -176.4(4) 3_655 . . . ?
N1 Cu1 N8 C7 -0.9(3) . . . . ?
N1 Cu1 N8 C7 165.9(4) 3_655 . . . ?
N8 Cu1 N8 C9 -0.07(16) 3_655 . . . ?
N1 Cu1 N8 C9 175.4(2) . . . . ?
N1 Cu1 N8 C9 -17.7(6) 3_655 . . . ?
C7 N8 C9 C10 -2.6(6) . . . . ?
Cu1 N8 C9 C10 -178.5(3) . . . . ?
C7 N8 C9 C9 176.1(4) . . . 3_655 ?
Cu1 N8 C9 C9 0.2(4) . . . 3_655 ?
N8 C9 C10 C11 -179.5(3) . . . . ?
C9 C9 C10 C11 1.9(6) 3_655 . . . ?
C9 C10 C11 C11 -0.4(7) . . . 3_655 ?
C9 C10 C11 C12 -176.6(5) . . . . ?
